data_8101775
loop_
_publ_author_name
'R. D. Ernst'
'C. Li'
'A. M. Arif'

_publ_section_title
;
Crystal structure of 1,2,3,4,5-pentabromocyclopentane, C~5~H~5~Br~5~
;
_journal_issue 2
_journal_name_full 'Zeitschrift f\"ur Kristallographie - New Crystal Structures'
_journal_page_first 279
_journal_page_last 280
_journal_volume 220
_journal_year 2005
_chemical_formula_moiety 'C5 H5 Br5'
_chemical_formula_sum 'C5 H5 Br5'
_chemical_formula_weight 464.64
_chemical_name_systematic
; 
 1,2,3,4,5-pentabromocyclopentane
;
_space_group_IT_number 14
_symmetry_cell_setting monoclinic
_symmetry_space_group_name_Hall '-P 2ybc'
_symmetry_space_group_name_H-M 'P 1 21/c 1'
_atom_sites_solution_hydrogens geom
_atom_sites_solution_primary direct
_atom_sites_solution_secondary difmap
_audit_creation_method SHELXL-97
_cell_angle_alpha 90.00
_cell_angle_beta 100.799(4)
_cell_angle_gamma 90.00
_cell_formula_units_Z 4
_cell_length_a 10.6353(9)
_cell_length_b 8.4605(7)
_cell_length_c 11.2031(10)
_cell_measurement_reflns_used 2181
_cell_measurement_temperature 150(1)
_cell_measurement_theta_max 27.485
_cell_measurement_theta_min 1.018
_cell_volume 990.20(15)
_computing_cell_refinement DENZO-SMN
_computing_data_collection 'Nonius COLLECT'
_computing_data_reduction DENZO-SMN
_computing_molecular_graphics 'WinGX, Ortep3'
_computing_structure_refinement 'SHELXL-97 (Sheldrick, 1997)'
_computing_structure_solution SIR97
_diffrn_ambient_temperature 150(1)
_diffrn_measured_fraction_theta_full 0.985
_diffrn_measured_fraction_theta_max 0.985
_diffrn_measurement_device_type 'Nonius KappaCCD'
_diffrn_measurement_method phi/omega
_diffrn_radiation_monochromator graphite
_diffrn_radiation_source 'fine-focus sealed tube'
_diffrn_radiation_type MoK\a
_diffrn_radiation_wavelength 0.71073
_diffrn_reflns_av_R_equivalents 0.0644
_diffrn_reflns_av_sigmaI/netI 0.0668
_diffrn_reflns_limit_h_max 13
_diffrn_reflns_limit_h_min -13
_diffrn_reflns_limit_k_max 10
_diffrn_reflns_limit_k_min -11
_diffrn_reflns_limit_l_max 14
_diffrn_reflns_limit_l_min -14
_diffrn_reflns_number 3702
_diffrn_reflns_theta_full 27.86
_diffrn_reflns_theta_max 27.86
_diffrn_reflns_theta_min 1.95
_exptl_absorpt_coefficient_mu 20.222
_exptl_absorpt_correction_T_max 0.4313
_exptl_absorpt_correction_T_min 0.1785
_exptl_absorpt_correction_type multi-scan
_exptl_absorpt_process_details 'DENZO-SMN (Otwinowski & Minor, 1997)'
_exptl_crystal_colour yellow
_exptl_crystal_density_diffrn 3.117
_exptl_crystal_density_method 'not measured'
_exptl_crystal_description plate
_exptl_crystal_F_000 840
_exptl_crystal_size_max 0.13
_exptl_crystal_size_mid 0.10
_exptl_crystal_size_min 0.05
_refine_diff_density_max 1.091
_refine_diff_density_min -1.360
_refine_diff_density_rms 0.278
_refine_ls_extinction_method none
_refine_ls_goodness_of_fit_ref 1.034
_refine_ls_hydrogen_treatment constr
_refine_ls_matrix_type full
_refine_ls_number_parameters 91
_refine_ls_number_reflns 2321
_refine_ls_number_restraints 0
_refine_ls_restrained_S_all 1.034
_refine_ls_R_factor_all 0.0730
_refine_ls_R_factor_gt 0.0474
_refine_ls_shift/su_max 0.000
_refine_ls_shift/su_mean 0.000
_refine_ls_structure_factor_coef Fsqd
_refine_ls_weighting_details 'calc w=1/[\s^2^(Fo^2^)+(0.0508P)^2^+7.1730P] where P=(Fo^2^+2Fc^2^)/3'
_refine_ls_weighting_scheme calc
_refine_ls_wR_factor_gt 0.1048
_refine_ls_wR_factor_ref 0.1198
_reflns_number_gt 1754
_reflns_number_total 2321
_reflns_threshold_expression >2sigma(I)
_cod_data_source_file 1267-1527.cff
_cod_data_source_block rde110
_cod_depositor_comments
;
The following automatic conversions were performed:
'_exptl_absorpt_correction_type' value 'Multi-scan' changed to
'multi-scan' according to
'/home/saulius/struct/CIF-dictionaries/cif_core.dic' dictionary named
'cif_core.dic' version 2.4.1 from 2010-06-29.

Automatic conversion script
Id: cif_fix_enum 1555 2011-01-17 13:19:09Z saulius 
;
_cod_original_sg_symbol_H-M 'P 1 2(1)/c 1'
_cod_database_code 8101775

loop_
_symmetry_equiv_pos_as_xyz
'x, y, z'
'-x, y+1/2, -z+1/2'
'-x, -y, -z'
'x, -y-1/2, z-1/2'

loop_
_atom_site_label
_atom_site_type_symbol
_atom_site_fract_x
_atom_site_fract_y
_atom_site_fract_z
_atom_site_U_iso_or_equiv
_atom_site_adp_type
_atom_site_occupancy
_atom_site_symmetry_multiplicity
_atom_site_Wyckoff_symbol
_atom_site_calc_flag
_atom_site_refinement_flags
_atom_site_disorder_assembly
_atom_site_disorder_group
Br1 Br 0.32809(8) 0.46628(10) -0.11458(7) 0.0232(2) Uani 1 4 e d . . .
Br2 Br 0.17420(8) 0.76887(9) 0.01876(7) 0.0251(2) Uani 1 4 e d . . .
Br3 Br 0.44319(8) 0.56603(12) 0.34846(7) 0.0315(2) Uani 1 4 e d . . .
Br4 Br 0.02621(8) 0.49520(10) 0.24197(8) 0.0280(2) Uani 1 4 e d . . .
Br5 Br 0.20104(8) 0.16969(9) 0.06981(7) 0.0233(2) Uani 1 4 e d . . .
C1 C 0.3185(8) 0.4776(9) 0.0565(7) 0.0201(16) Uani 1 4 e d . . .
H1 H 0.3952 0.4222 0.1034 0.024 Uiso 1 4 e calc R . .
C2 C 0.3138(8) 0.6411(9) 0.1096(7) 0.0196(16) Uani 1 4 e d . . .
H2 H 0.3980 0.6964 0.1170 0.023 Uiso 1 4 e calc R . .
C3 C 0.2819(8) 0.6056(9) 0.2338(6) 0.0197(16) Uani 1 4 e d . . .
H3 H 0.2334 0.6948 0.2623 0.024 Uiso 1 4 e calc R . .
C4 C 0.2013(7) 0.4528(9) 0.2184(6) 0.0176(15) Uani 1 4 e d . . .
H4 H 0.2422 0.3704 0.2771 0.021 Uiso 1 4 e calc R . .
C5 C 0.2000(7) 0.3979(8) 0.0854(6) 0.0171(15) Uani 1 4 e d . . .
H5 H 0.1224 0.4414 0.0311 0.021 Uiso 1 4 e calc R . .

loop_
_atom_site_aniso_label
_atom_site_aniso_U_11
_atom_site_aniso_U_22
_atom_site_aniso_U_33
_atom_site_aniso_U_23
_atom_site_aniso_U_13
_atom_site_aniso_U_12
Br1 0.0259(4) 0.0295(4) 0.0158(4) -0.0022(3) 0.0082(3) -0.0008(3)
Br2 0.0333(5) 0.0202(4) 0.0213(4) 0.0032(3) 0.0035(3) 0.0022(3)
Br3 0.0225(5) 0.0499(6) 0.0189(4) -0.0036(4) -0.0043(3) 0.0011(4)
Br4 0.0207(5) 0.0381(5) 0.0271(4) -0.0062(4) 0.0096(3) -0.0038(4)
Br5 0.0300(5) 0.0174(4) 0.0235(4) -0.0016(3) 0.0070(3) -0.0009(3)
C1 0.020(4) 0.022(4) 0.018(4) 0.005(3) 0.003(3) 0.006(3)
C2 0.018(4) 0.020(4) 0.019(4) -0.003(3) 0.001(3) -0.004(3)
C3 0.020(4) 0.021(4) 0.017(4) 0.000(3) -0.001(3) 0.000(3)
C4 0.014(4) 0.023(4) 0.016(3) 0.001(3) 0.005(3) -0.003(3)
C5 0.021(4) 0.011(3) 0.020(4) -0.002(3) 0.004(3) 0.001(3)

loop_
_atom_type_symbol
_atom_type_description
_atom_type_scat_dispersion_real
_atom_type_scat_dispersion_imag
_atom_type_scat_source
C C 0.0033 0.0016 'International Tables Vol C Tables 4.2.6.8 and 6.1.1.4'
H H 0.0000 0.0000 'International Tables Vol C Tables 4.2.6.8 and 6.1.1.4'
Br Br -0.2901 2.4595 'International Tables Vol C Tables 4.2.6.8 and 6.1.1.4'

loop_
_geom_angle_atom_site_label_1
_geom_angle_atom_site_label_2
_geom_angle_atom_site_label_3
_geom_angle
_geom_angle_site_symmetry_1
_geom_angle_site_symmetry_3
_geom_angle_publ_flag
C2 C1 C5 103.5(6) . . ?
C2 C1 Br1 116.5(5) . . ?
C5 C1 Br1 112.9(5) . . ?
C2 C1 H1 107.9 . . ?
C5 C1 H1 107.9 . . ?
Br1 C1 H1 107.9 . . ?
C1 C2 C3 102.0(6) . . ?
C1 C2 Br2 112.3(5) . . ?
C3 C2 Br2 107.9(5) . . ?
C1 C2 H2 111.4 . . ?
C3 C2 H2 111.4 . . ?
Br2 C2 H2 111.4 . . ?
C2 C3 C4 106.1(6) . . ?
C2 C3 Br3 108.3(5) . . ?
C4 C3 Br3 109.2(5) . . ?
C2 C3 H3 111.0 . . ?
C4 C3 H3 111.0 . . ?
Br3 C3 H3 111.0 . . ?
C3 C4 C5 105.2(6) . . ?
C3 C4 Br4 110.7(5) . . ?
C5 C4 Br4 110.2(5) . . ?
C3 C4 H4 110.2 . . ?
C5 C4 H4 110.2 . . ?
Br4 C4 H4 110.2 . . ?
C1 C5 C4 102.3(6) . . ?
C1 C5 Br5 113.9(5) . . ?
C4 C5 Br5 112.6(5) . . ?
C1 C5 H5 109.3 . . ?
C4 C5 H5 109.3 . . ?
Br5 C5 H5 109.3 . . ?

loop_
_geom_bond_atom_site_label_1
_geom_bond_atom_site_label_2
_geom_bond_distance
_geom_bond_site_symmetry_2
_geom_bond_publ_flag
Br1 C1 1.941(7) . ?
Br2 C2 1.960(8) . ?
Br3 C3 1.969(8) . ?
Br4 C4 1.962(7) . ?
Br5 C5 1.939(7) . ?
C1 C2 1.510(11) . ?
C1 C5 1.517(11) . ?
C1 H1 1.0000 . ?
C2 C3 1.524(10) . ?
C2 H2 1.0000 . ?
C3 C4 1.543(11) . ?
C3 H3 1.0000 . ?
C4 C5 1.558(10) . ?
C4 H4 1.0000 . ?
C5 H5 1.0000 . ?

loop_
_geom_torsion_atom_site_label_1
_geom_torsion_atom_site_label_2
_geom_torsion_atom_site_label_3
_geom_torsion_atom_site_label_4
_geom_torsion
_geom_torsion_site_symmetry_1
_geom_torsion_site_symmetry_2
_geom_torsion_site_symmetry_3
_geom_torsion_site_symmetry_4
_geom_torsion_publ_flag
C5 C1 C2 C3 45.4(7) . . . . ?
Br1 C1 C2 C3 169.9(5) . . . . ?
C5 C1 C2 Br2 -69.8(6) . . . . ?
Br1 C1 C2 Br2 54.6(7) . . . . ?
C1 C2 C3 C4 -30.4(8) . . . . ?
Br2 C2 C3 C4 88.0(6) . . . . ?
C1 C2 C3 Br3 86.7(6) . . . . ?
Br2 C2 C3 Br3 -154.9(4) . . . . ?
C2 C3 C4 C5 4.8(8) . . . . ?
Br3 C3 C4 C5 -111.7(5) . . . . ?
C2 C3 C4 Br4 -114.2(6) . . . . ?
Br3 C3 C4 Br4 129.3(4) . . . . ?
C2 C1 C5 C4 -42.2(7) . . . . ?
Br1 C1 C5 C4 -168.9(5) . . . . ?
C2 C1 C5 Br5 -163.9(5) . . . . ?
Br1 C1 C5 Br5 69.3(6) . . . . ?
C3 C4 C5 C1 22.5(7) . . . . ?
Br4 C4 C5 C1 141.9(5) . . . . ?
C3 C4 C5 Br5 145.2(5) . . . . ?
Br4 C4 C5 Br5 -95.5(5) . . . . ?
